data_2003768
loop_
_publ_author_name
'Brownstein, S. K.'
'Enright, G. D.'

_publ_section_title
;
 2,3-Diamino-5-hydrophenazinium Chloride Trihydrate
;
_journal_issue 8
_journal_name_full 'Acta Crystallographica Section C'
_journal_page_first 1579
_journal_page_last 1581
_journal_paper_doi 10.1107/S010827019500103X
_journal_volume 51
_journal_year 1995
_chemical_formula_moiety 'C12 H17 Cl1 N4 O3'
_chemical_formula_sum 'C12 H17 Cl N4 O3'
_chemical_formula_weight 300.74
_space_group_IT_number 2
_symmetry_cell_setting triclinic
_symmetry_space_group_name_Hall '-P 1'
_symmetry_space_group_name_H-M 'P -1'
_atom_type_scat_source IntTabIV
_cell_angle_alpha 74.487(16)
_cell_angle_beta 77.343(15)
_cell_angle_gamma 83.580(23)
_cell_formula_units_Z 2
_cell_length_a 6.8102(14)
_cell_length_b 9.8841(18)
_cell_length_c 11.2926(18)
_cell_measurement_reflns_used 22
_cell_measurement_temperature 278
_cell_measurement_theta_max 55
_cell_measurement_theta_min 40
_cell_volume 713.5(2)
_diffrn_measurement_device 'Enraf-Nonius CAD-4'
_diffrn_measurement_method \q/2\q
_diffrn_radiation_type CuK\a
_diffrn_radiation_wavelength 1.54056
_diffrn_reflns_av_R_equivalents 0.017
_diffrn_reflns_limit_h_max 6
_diffrn_reflns_limit_h_min -6
_diffrn_reflns_limit_k_max 10
_diffrn_reflns_limit_k_min 0
_diffrn_reflns_limit_l_max 11
_diffrn_reflns_limit_l_min -11
_diffrn_reflns_number 2495
_diffrn_reflns_theta_max 54.8
_diffrn_standards_decay_% '1.5% (long term)'
_diffrn_standards_interval_time 60
_diffrn_standards_number 3
_exptl_absorpt_coefficient_mu 2.51
_exptl_absorpt_correction_type none
_exptl_crystal_colour red
_exptl_crystal_density_diffrn 1.400
_exptl_crystal_description needles
_exptl_crystal_size_max 0.41
_exptl_crystal_size_mid 0.035
_exptl_crystal_size_min 0.035
_refine_diff_density_max 0.250
_refine_diff_density_min -0.280
_refine_ls_extinction_method none
_refine_ls_goodness_of_fit_obs 2.30
_refine_ls_hydrogen_treatment noref
_refine_ls_number_parameters 181
_refine_ls_number_reflns 1316
_refine_ls_R_factor_obs 0.060
_refine_ls_shift/esd_max 0.017
_refine_ls_structure_factor_coef F
_refine_ls_weighting_scheme 'Counting statistics with K = 0.000500, w=1/[\s^2^(F)+0.005F^2^]'
_refine_ls_wR_factor_obs 0.070
_reflns_number_observed 1316
_reflns_number_total 1764
_reflns_observed_criterion 'I~net~ > 2.5\sI~net~'
_cod_data_source_file cr1154.cif
_cod_data_source_block cr1154a
_cod_depositor_comments
;
 Adding the _atom_site_type_symbol data item.

 Antanas Vaitkus,
 2017-01-28
;
_cod_original_cell_volume 713.50(23)
_cod_original_formula_sum 'C12 H17 Cl1 N4 O3'
_cod_database_code 2003768

loop_
_symmetry_equiv_pos_as_xyz
x,y,z
-x,-y,-z

loop_
_atom_site_label
_atom_site_type_symbol
_atom_site_fract_x
_atom_site_fract_y
_atom_site_fract_z
_atom_site_B_iso_or_equiv
Cl1 Cl .3991(2) .77988(15) .90323(13) 5.38(8)
N1 N .7990(6) .4747(4) .3582(3) 3.5(2)
N2 N .7334(6) .7311(4) .4199(4) 3.6(2)
N3 N .6482(7) .4948(4) .8535(4) 4.4(2)
N4 N .7167(6) .2375(4) .7920(4) 4.0(2)
C1 C .7200(7) .3570(5) .6996(4) 3.4(2)
C2 C .7584(7) .3544(5) .5751(4) 3.4(2)
C3 C .7624(7) .4792(5) .4783(4) 3.2(2)
C4 C .8035(7) .5974(5) .2660(4) 3.4(2)
C5 C .8412(8) .5947(6) .1389(5) 4.3(3)
C6 C .8464(8) .7169(6) .0482(5) 4.9(3)
C7 C .8126(9) .8466(6) .0796(5) 5.0(3)
C8 C .7737(8) .8542(5) .2012(5) 4.4(3)
C9 C .7698(7) .7283(5) .2968(4) 3.7(2)
C10 C .7265(7) .6122(5) .5124(4) 3.3(2)
C11 C .6867(7) .6155(5) .6381(4) 3.5(3)
C12 C .6837(7) .4927(5) .7318(4) 3.4(2)
O1 O .1257(6) .7872(4) .7129(3) 5.4(2)
O2 O .7594(6) .9588(4) .7334(3) 5.7(2)
O3 O .7328(9) .9816(5) .4838(5) 10.3(4)
H3A H .608 .594 .871 5.1
H3B H .630 .409 .931 5.0
H4A H .658 .257 .879 4.7
H4B H .745 .138 .775 4.7
HC2 H .786 .254 .551 4.2
HC5 H .866 .495 .114 5.0
HC6 H .877 .714 -.049 5.6
HC7 H .817 .942 .006 5.6
HC8 H .747 .955 .224 5.0
HN2 H .711 .826 .442 4.4
HC11 H .658 .715 .662 4.3
HW1A H .230 .784 .759 6.4
HW1B H .158 .704 .683 6.4
HW2A H .643 .912 .785 6.3
HW2B H .877 .896 .737 6.3
HW3A H .596 .976 .477 11.1
HW3B H .874 .961 .483 11.1

loop_
_geom_angle_atom_site_label_1
_geom_angle_atom_site_label_2
_geom_angle_atom_site_label_3
_geom_angle
_geom_angle_publ_flag
H3A Cl1 H3B 66.07(4) no
H3A Cl1 HW1A 95.62(5) no
H3A Cl1 HW2A 86.54(6) no
H3B Cl1 HW1A 117.00(7) no
H3B Cl1 HW2A 136.30(8) no
HW1A Cl1 HW2A 98.21(6) no
C3 N1 C4 119.7(4) yes
C9 N2 C10 121.7(4) yes
C9 N2 HN2 119.2(4) no
C10 N2 HN2 119.2(4) no
C12 N3 H3A 115.0(4) no
C12 N3 H3Ba 127.0(4) no
H3A N3 H3Ba 116.9(4) no
C1 N4 H4A 111.1(4) no
C1 N4 H4B 122.9(4) no
H4A N4 H4B 125.2(4) no
N4 C1 C2 121.5(4) yes
C5 C6 HC6 119.7(5) no
C7 C6 HC6 119.7(5) no
C6 C7 C8 121.3(5) yes
C6 C7 HC7 119.3(5) no
C8 C7 HC7 119.4(6) no
C7 C8 C9 118.9(5) yes
C7 C8 HC8 120.5(5) no
C9 C8 HC8 120.6(5) no
N2 C9 C4 119.1(4) yes
N2 C9 C8 120.8(4) yes
C4 C9 C8 120.1(4) yes
N2 C10 C3 118.1(4) yes
N2 C10 C11 121.5(4) yes
C3 C10 C11 120.4(4) yes
C10 C11 C12 120.8(4) yes
C10 C11 HC11 119.6(4) no
C12 C11 HC11 119.6(4) no
N4 C1 C12 119.4(4) yes
C2 C1 C12 119.1(4) yes
C1 C2 C3 121.6(4) yes
C1 C2 HC2 119.2(4) no
C3 C2 HC2 119.1(4) no
N1 C3 C2 120.8(4) yes
N1 C3 C10 120.9(4) yes
C2 C3 C10 118.3(4) yes
N1 C4 C5 120.5(4) yes
N1 C4 C9 120.5(4) yes
C5 C4 C9 119.0(4) yes
C4 C5 C6 120.1(5) yes
C4 C5 HC5 120.0(5) no
C6 C5 HC5 119.9(5) no
C5 C6 C7 120.6(5) yes
N3 C12 C1 118.9(4) yes
N3 C12 C11 121.3(4) yes
C1 C12 C11 119.9(4) yes
HW1A O1 HW1B 102.5(3) no
HW2A O2 HW2B 109.9(4) no
HW3A O3 HW3B 162.4(5) no
Cl1 H3A N3 156.4(2) no
Cl1 H3B N3a 178.4(2) no
Cl1 HW1A O1 164.6(2) no
Cl1 HW1A HW1B 147.67(4) no
O1 HW1A HW1B 38.8(2) no
O1 HW1B HW1A 38.7(2) no
Cl1 HW2A O2 173.0(2) no
O3 HW3A HW3Ab 139.7(3) no

loop_
_geom_bond_atom_site_label_1
_geom_bond_atom_site_label_2
_geom_bond_distance
_geom_bond_publ_flag
Cl1 H3A 2.2591(16) no
Cl1 H3B 2.2530(15) no
Cl1 HW1A 2.1846(14) no
Cl1 HW2A 2.1945(16) no
N1 C3 1.336(6) yes
N1 C4 1.369(6) yes
N2 C9 1.364(6) yes
N2 C10 1.345(6) yes
N2 HN2 1.020(4) no
N3 C12 1.347(6) yes
N3 H3A 1.040(4) no
N3 H3B 1.040(4) no
N4 C1 1.350(6) yes
N4 H4A 1.040(4) no
N4 H4B 1.040(4) no
C1 C2 1.379(6) yes
C1 C12 1.463(6) yes
C2 C3 1.411(6) yes
C2 HC2 1.080(4) no
C3 C10 1.447(6) yes
C4 C5 1.408(7) yes
C4 C9 1.410(7) yes
C5 C6 1.357(8) yes
C5 HC5 1.080(5) no
C6 C7 1.401(9) yes
C6 HC6 1.080(6) no
C7 C8 1.360(8) yes
C7 HC7 1.080(5) no
C8 C9 1.412(7) yes
C8 HC8 1.080(5) no
C10 C11 1.394(6) yes
C11 C12 1.379(7) yes
C11 HC11 1.080(5) no
O1 HW1A .959(3) no
O1 HW1B .960(3) no
O2 HW2A .961(4) no
O2 HW2B .960(4) no
O3 HW3A .960(6) no
O3 HW3B .960(6) no
H3B N3 1.040(4) no
HW1A HW1B 1.4968(2) no
HW3A HW3B 1.3791(3) no
